data_2010859
loop_
_publ_author_name
'Degen, Alexander'
'R\"uhl, Stephan'
'Bolte, Michael'

_publ_section_title
;
 4-Phenylbutan-2-one semicarbazone
;
_journal_issue 4
_journal_name_full 'Acta Crystallographica Section C'
_journal_page_first e162
_journal_page_last e163
_journal_paper_doi 10.1107/S0108270100003802
_journal_volume 56
_journal_year 2000
_chemical_formula_iupac 'C11 H15 N3 O'
_chemical_formula_sum 'C11 H15 N3 O'
_chemical_formula_weight 205.26
_chemical_name_systematic
;
4-Phenylbutan-2-one semicarbazone
;
_space_group_IT_number 14
_symmetry_cell_setting monoclinic
_symmetry_space_group_name_Hall '-P 2yn'
_symmetry_space_group_name_H-M 'P 1 21/n 1'
_audit_creation_method SHELXL-97
_cell_angle_alpha 90.00
_cell_angle_beta 94.1480(10)
_cell_angle_gamma 90.00
_cell_formula_units_Z 8
_cell_length_a 14.0590(10)
_cell_length_b 7.1282(9)
_cell_length_c 22.621(2)
_cell_measurement_reflns_used 508
_cell_measurement_temperature 173(2)
_cell_measurement_theta_max 25
_cell_measurement_theta_min 1
_cell_volume 2261.0(4)
_computing_cell_refinement SMART
_computing_data_collection 'SMART (Siemens, 1995)'
_computing_data_reduction 'SAINT (Siemens, 1995)'
_computing_structure_refinement 'SHELXL97 (Sheldrick, 1997)'
_computing_structure_solution 'SHELXS97 (Sheldrick, 1990)'
_diffrn_ambient_temperature 173(2)
_diffrn_measured_fraction_theta_full .984
_diffrn_measured_fraction_theta_max .984
_diffrn_measurement_device_type 'Siemens CCD three-circle'
_diffrn_measurement_method \w
_diffrn_radiation_monochromator graphite
_diffrn_radiation_source 'fine-focus sealed tube'
_diffrn_radiation_type MoK\a
_diffrn_radiation_wavelength .71073
_diffrn_reflns_av_R_equivalents .038
_diffrn_reflns_av_sigmaI/netI .0255
_diffrn_reflns_limit_h_max 18
_diffrn_reflns_limit_h_min -17
_diffrn_reflns_limit_k_max 9
_diffrn_reflns_limit_k_min -8
_diffrn_reflns_limit_l_max 28
_diffrn_reflns_limit_l_min -29
_diffrn_reflns_number 33568
_diffrn_reflns_theta_full 27.48
_diffrn_reflns_theta_max 27.48
_diffrn_reflns_theta_min 1.65
_diffrn_standards_decay_% 0
_diffrn_standards_interval_time 1080
_diffrn_standards_number 443
_exptl_absorpt_coefficient_mu .080
_exptl_absorpt_correction_T_max .990
_exptl_absorpt_correction_T_min .944
_exptl_absorpt_correction_type empirical
_exptl_absorpt_process_details '(SADABS; Sheldrick, 1996)'
_exptl_crystal_colour colourless
_exptl_crystal_density_diffrn 1.206
_exptl_crystal_density_method 'not measured'
_exptl_crystal_description plate
_exptl_crystal_F_000 880
_exptl_crystal_size_max .72
_exptl_crystal_size_mid .58
_exptl_crystal_size_min .12
_refine_diff_density_max .24
_refine_diff_density_min -.20
_refine_ls_extinction_coef .0044(6)
_refine_ls_extinction_method SHELXL97
_refine_ls_goodness_of_fit_ref 1.065
_refine_ls_hydrogen_treatment mixed
_refine_ls_matrix_type full
_refine_ls_number_parameters 371
_refine_ls_number_reflns 5099
_refine_ls_number_restraints 0
_refine_ls_restrained_S_all 1.065
_refine_ls_R_factor_all .065
_refine_ls_R_factor_gt .046
_refine_ls_shift/su_max .001
_refine_ls_shift/su_mean .000
_refine_ls_structure_factor_coef Fsqd
_refine_ls_weighting_details 'calc w = 1/[\s^2^(Fo^2^)+(0.0392P)^2^+0.8063P] where P = (Fo^2^+2Fc^2^)/3'
_refine_ls_weighting_scheme calc
_refine_ls_wR_factor_ref .109
_reflns_number_gt 4035
_reflns_number_total 5099
_reflns_threshold_expression I>2\s(I)
_cod_data_source_file qa0243.cif
_cod_data_source_block I
_cod_depositor_comments
;
The following automatic conversions were performed:
'_symmetry_cell_setting' value 'Monoclinic' changed to 'monoclinic'
according to '/home/saulius/struct/CIF-dictionaries/cif_core.dic'
dictionary named 'cif_core.dic' version 2.4.1 from 2010-06-29.

Automatic conversion script
Id: cif_fix_enum 1527 2010-12-29 10:47:43Z saulius 

The following automatic conversions were performed:

'_symmetry_cell_setting' value 'Monoclinic' changed to 'monoclinic'
according to /home/saulius/struct/CIF-dictionaries/cif_core.dic
dictionary named 'cif_core.dic' version 2.4.1 from 2010-06-29.

Automatic conversion script
Id: cif_fix_values 1715 2011-07-08 13:25:40Z adriana 
;
_cod_original_sg_symbol_H-M 'P 21/n'
_cod_database_code 2010859
_cod_database_fobs_code 2010859

loop_
_symmetry_equiv_pos_as_xyz
'x, y, z'
'-x+1/2, y+1/2, -z+1/2'
'-x, -y, -z'
'x-1/2, -y-1/2, z-1/2'

loop_
_atom_site_label
_atom_site_fract_x
_atom_site_fract_y
_atom_site_fract_z
_atom_site_U_iso_or_equiv
_atom_site_adp_type
_atom_site_calc_flag
_atom_site_refinement_flags
_atom_site_occupancy
_atom_site_disorder_assembly
_atom_site_disorder_group
_atom_site_type_symbol
C1 .49261(10) 1.78779(19) .68999(6) .0310(3) Uani d . 1 . . C
H1A .5208 1.7813 .6512 .037 Uiso calc R 1 . . H
H1B .4242 1.8195 .6826 .037 Uiso calc R 1 . . H
C2 .50184(10) 1.59548(18) .72033(6) .0292(3) Uani d . 1 . . C
H2A .5702 1.5674 .7298 .035 Uiso calc R 1 . . H
H2B .4704 1.6001 .7581 .035 Uiso calc R 1 . . H
C3 .45801(9) 1.44085(18) .68233(6) .0261(3) Uani d . 1 . . C
C4 .50603(10) 1.3850(2) .62788(6) .0340(3) Uani d . 1 . . C
H4A .5231 1.2518 .6304 .051 Uiso calc R 1 . . H
H4B .5638 1.4603 .6250 .051 Uiso calc R 1 . . H
H4C .4625 1.4064 .5927 .051 Uiso calc R 1 . . H
N4 .38119(8) 1.36727(15) .69889(5) .0264(2) Uani d . 1 . . N
N5 .34025(8) 1.22161(15) .66505(5) .0271(2) Uani d . 1 . . N
H5 .3672(11) 1.175(2) .6348(7) .038(4) Uiso d . 1 . . H
C6 .27185(9) 1.11428(18) .68860(6) .0270(3) Uani d . 1 . . C
N6 .23999(10) 1.16964(18) .74029(6) .0349(3) Uani d . 1 . . N
H6A .2672(11) 1.261(3) .7601(7) .039(4) Uiso d . 1 . . H
H6B .2002(11) 1.095(2) .7566(7) .038(4) Uiso d . 1 . . H
O6 .24047(7) .97234(13) .66192(4) .0338(2) Uani d . 1 . . O
C11 .54171(9) 1.94011(18) .72695(6) .0279(3) Uani d . 1 . . C
C12 .49615(10) 2.0273(2) .77192(6) .0331(3) Uani d . 1 . . C
H12 .4331 1.9907 .7794 .040 Uiso calc R 1 . . H
C13 .54131(11) 2.1674(2) .80621(7) .0375(3) Uani d . 1 . . C
H13 .5089 2.2266 .8366 .045 Uiso calc R 1 . . H
C14 .63308(11) 2.2208(2) .79624(7) .0397(4) Uani d . 1 . . C
H14 .6641 2.3161 .8198 .048 Uiso calc R 1 . . H
C15 .67973(11) 2.1350(2) .75180(8) .0436(4) Uani d . 1 . . C
H15 .7429 2.1714 .7447 .052 Uiso calc R 1 . . H
C16 .63403(10) 1.9951(2) .71748(7) .0371(3) Uani d . 1 . . C
H16 .6666 1.9364 .6871 .045 Uiso calc R 1 . . H
C1A .1511(2) .2962(4) .47715(12) .0457(9) Uani d P .604(4) A 1 C
H1A1 .0862 .3359 .4861 .055 Uiso calc PR .604(4) A 1 H
H1A2 .1745 .3865 .4483 .055 Uiso calc PR .604(4) A 1 H
C2A .2165(3) .3053(8) .5342(3) .0326(9) Uani d P .604(4) A 1 C
H2A1 .2805 .2570 .5266 .039 Uiso calc PR .604(4) A 1 H
H2A2 .1903 .2251 .5649 .039 Uiso calc PR .604(4) A 1 H
C3A .22523(11) .5084(2) .55692(6) .0370(3) Uani d . 1 . . C
C4A .15498(14) .5903(3) .59537(12) .0776(7) Uani d . 1 A . C
H4A1 .1812 .5884 .6367 .116 Uiso calc R 1 . . H
H4A2 .0960 .5166 .5916 .116 Uiso calc R 1 . . H
H4A3 .1412 .7201 .5832 .116 Uiso calc R 1 . . H
N4A .30158(9) .58824(17) .54300(5) .0365(3) Uani d . 1 A . N
N5A .32267(8) .76599(16) .56475(5) .0290(3) Uani d . 1 . . N
H5A .2895(11) .826(2) .5901(7) .039(4) Uiso d . 1 . . H
C6A .39832(9) .85838(19) .54444(5) .0269(3) Uani d . 1 A . C
N6A .45087(10) .76461(19) .50703(6) .0399(3) Uani d . 1 . . N
H6D .4941(13) .831(3) .4868(8) .050(5) Uiso d . 1 . . H
H6C .4270(13) .656(3) .4946(8) .055(5) Uiso d . 1 . . H
O6A .41757(7) 1.02098(13) .56136(4) .0322(2) Uani d . 1 . . O
C11A .1450(5) .1044(6) .44885(15) .0345(9) Uani d P .604(4) A 1 C
C12A .2267(5) .0096(9) .4349(3) .0420(14) Uani d P .604(4) A 1 C
H12A .2869 .0630 .4470 .050 Uiso calc PR .604(4) A 1 H
C13A .2247(9) -.165(3) .4034(9) .056(4) Uani d P .604(4) A 1 C
H13A .2822 -.2252 .3944 .067 Uiso calc PR .604(4) A 1 H
C14A .1350(9) -.244(2) .3859(6) .0445(17) Uani d P .604(4) A 1 C
H14A .1303 -.3583 .3640 .053 Uiso calc PR .604(4) A 1 H
C15A .0519(8) -.1488(15) .4021(4) .0520(16) Uani d P .604(4) A 1 C
H15A -.0091 -.2013 .3916 .062 Uiso calc PR .604(4) A 1 H
C16A .0582(4) .0190(8) .4328(2) .0428(9) Uani d P .604(4) A 1 C
H16A .0012 .0779 .4433 .051 Uiso calc PR .604(4) A 1 H
C1B .2341(3) .2781(5) .47455(17) .0380(12) Uani d P .396(4) A 2 C
H1B1 .3025 .2592 .4868 .046 Uiso calc PR .396(4) A 2 H
H1B2 .2295 .3795 .4446 .046 Uiso calc PR .396(4) A 2 H
C2B .1830(5) .3385(14) .5276(4) .047(2) Uani d P .396(4) A 2 C
H2B1 .1153 .3639 .5150 .056 Uiso calc PR .396(4) A 2 H
H2B2 .1846 .2345 .5567 .056 Uiso calc PR .396(4) A 2 H
C11B .1935(7) .0967(10) .4463(2) .0331(13) Uani d P .396(4) A 2 C
C12B .2560(7) -.0308(16) .4243(5) .0412(18) Uani d P .396(4) A 2 C
H12B .3230 -.0113 .4274 .049 Uiso calc PR .396(4) A 2 H
C13B .2161(17) -.183(4) .3985(15) .064(6) Uani d P .396(4) A 2 C
H13B .2572 -.2745 .3833 .076 Uiso calc PR .396(4) A 2 H
C14B .123(2) -.216(4) .3928(10) .070(6) Uani d P .396(4) A 2 C
H14B .1001 -.3287 .3742 .084 Uiso calc PR .396(4) A 2 H
C15B .0627(14) -.100(2) .4118(7) .059(4) Uani d P .396(4) A 2 C
H15B -.0038 -.1246 .4068 .071 Uiso calc PR .396(4) A 2 H
C16B .0966(7) .0624(10) .4400(3) .0428(17) Uani d P .396(4) A 2 C
H16B .0533 .1498 .4549 .051 Uiso calc PR .396(4) A 2 H

loop_
_atom_site_aniso_label
_atom_site_aniso_U_11
_atom_site_aniso_U_22
_atom_site_aniso_U_33
_atom_site_aniso_U_12
_atom_site_aniso_U_13
_atom_site_aniso_U_23
C1 .0354(7) .0228(7) .0342(7) -.0017(6) -.0024(6) .0002(6)
C2 .0333(7) .0227(7) .0315(7) -.0016(5) .0016(5) -.0002(5)
C3 .0288(6) .0193(6) .0306(7) .0011(5) .0051(5) .0013(5)
C4 .0338(7) .0276(7) .0425(8) -.0054(6) .0154(6) -.0060(6)
N4 .0333(6) .0187(5) .0277(5) -.0019(5) .0058(4) -.0014(4)
N5 .0330(6) .0222(6) .0276(6) -.0046(5) .0111(5) -.0044(5)
C6 .0291(6) .0198(6) .0331(7) .0009(5) .0087(5) .0007(5)
N6 .0438(7) .0248(6) .0387(7) -.0087(6) .0217(6) -.0061(5)
O6 .0391(5) .0260(5) .0379(5) -.0089(4) .0141(4) -.0059(4)
C11 .0313(7) .0188(6) .0329(7) .0004(5) -.0029(5) .0041(5)
C12 .0318(7) .0288(7) .0387(8) -.0020(6) .0032(6) .0007(6)
C13 .0466(8) .0295(7) .0365(8) -.0007(7) .0037(6) -.0043(6)
C14 .0457(9) .0291(8) .0429(8) -.0073(7) -.0069(7) -.0029(6)
C15 .0317(7) .0409(9) .0576(10) -.0086(7) .0004(7) -.0013(8)
C16 .0343(7) .0317(8) .0455(8) .0008(6) .0046(6) -.0034(6)
C1A .060(2) .0354(15) .0399(15) .0067(13) -.0091(13) -.0043(12)
C2A .036(2) .0274(19) .0337(15) -.0072(19) -.0009(19) .0008(12)
C3A .0414(8) .0360(8) .0342(7) -.0122(7) .0061(6) -.0053(6)
C4A .0509(11) .0646(13) .1226(19) -.0263(10) .0434(12) -.0372(13)
N4A .0475(7) .0280(6) .0355(6) -.0108(5) .0124(5) -.0083(5)
N5A .0333(6) .0254(6) .0295(6) -.0058(5) .0097(5) -.0067(5)
C6A .0309(7) .0265(7) .0237(6) -.0016(5) .0045(5) .0005(5)
N6A .0481(8) .0298(7) .0449(7) -.0099(6) .0254(6) -.0078(6)
O6A .0396(5) .0267(5) .0316(5) -.0078(4) .0117(4) -.0051(4)
C11A .041(3) .032(2) .0296(15) .000(3) -.002(2) -.0020(13)
C12A .044(4) .041(4) .040(3) .004(2) -.006(2) -.003(2)
C13A .055(4) .061(11) .051(4) .011(4) -.003(3) .005(5)
C14A .072(4) .023(4) .037(3) -.006(3) -.002(3) -.012(3)
C15A .064(4) .045(5) .046(3) -.027(3) -.001(3) -.004(3)
C16A .049(3) .040(3) .0395(19) -.018(2) .001(2) .0011(19)
C1B .043(3) .032(2) .040(2) -.0079(17) .0069(16) -.0057(16)
C2B .044(4) .048(5) .051(4) -.015(4) .010(4) -.011(3)
C11B .040(4) .030(3) .030(2) .003(4) .005(3) .000(2)
C12B .051(5) .033(4) .039(4) .002(4) -.004(3) -.004(3)
C13B .105(13) .028(6) .056(8) -.001(6) -.009(7) .000(5)
C14B .133(15) .026(7) .050(6) -.013(7) .009(6) -.023(4)
C15B .069(5) .051(9) .056(6) -.042(6) -.009(4) -.013(5)
C16B .043(5) .034(4) .051(4) -.016(4) .003(4) -.014(3)

loop_
_atom_type_symbol
_atom_type_description
_atom_type_scat_dispersion_real
_atom_type_scat_dispersion_imag
_atom_type_scat_source
C C .0033 .0016 'International Tables Vol C Tables 4.2.6.8 and 6.1.1.4'
H H .0000 .0000 'International Tables Vol C Tables 4.2.6.8 and 6.1.1.4'
N N .0061 .0033 'International Tables Vol C Tables 4.2.6.8 and 6.1.1.4'
O O .0106 .0060 'International Tables Vol C Tables 4.2.6.8 and 6.1.1.4'

loop_
_geom_angle_atom_site_label_1
_geom_angle_atom_site_label_2
_geom_angle_atom_site_label_3
_geom_angle
C11 C1 C2 112.03(11)
C11 C1 H1A 109.2
C2 C1 H1A 109.2
C11 C1 H1B 109.2
C2 C1 H1B 109.2
H1A C1 H1B 107.9
C3 C2 C1 112.44(11)
C3 C2 H2A 109.1
C1 C2 H2A 109.1
C3 C2 H2B 109.1
C1 C2 H2B 109.1
H2A C2 H2B 107.8
N4 C3 C4 124.78(12)
N4 C3 C2 116.91(12)
C4 C3 C2 118.30(11)
C3 C4 H4A 109.5
C3 C4 H4B 109.5
H4A C4 H4B 109.5
C3 C4 H4C 109.5
H4A C4 H4C 109.5
H4B C4 H4C 109.5
C3 N4 N5 117.98(11)
C6 N5 N4 118.59(11)
C6 N5 H5 116.8(11)
N4 N5 H5 122.0(11)
O6 C6 N6 122.26(12)
O6 C6 N5 120.10(12)
N6 C6 N5 117.63(12)
C6 N6 H6A 120.7(11)
C6 N6 H6B 116.8(11)
H6A N6 H6B 121.1(15)
C16 C11 C12 118.24(13)
C16 C11 C1 120.94(13)
C12 C11 C1 120.82(12)
C11 C12 C13 120.98(13)
C11 C12 H12 119.5
C13 C12 H12 119.5
C14 C13 C12 120.14(14)
C14 C13 H13 119.9
C12 C13 H13 119.9
C13 C14 C15 119.71(14)
C13 C14 H14 120.1
C15 C14 H14 120.1
C14 C15 C16 119.90(14)
C14 C15 H15 120.0
C16 C15 H15 120.0
C11 C16 C15 121.04(14)
C11 C16 H16 119.5
C15 C16 H16 119.5
C11A C1A C2A 114.1(3)
C11A C1A H1A1 108.7
C2A C1A H1A1 108.7
C11A C1A H1A2 108.7
C2A C1A H1A2 108.7
H1A1 C1A H1A2 107.6
C1A C2A C3A 110.5(3)
C1A C2A H2A1 109.6
C3A C2A H2A1 109.6
C1A C2A H2A2 109.6
C3A C2A H2A2 109.6
H2A1 C2A H2A2 108.1
N4A C3A C4A 125.32(14)
N4A C3A C2B 124.8(4)
C4A C3A C2B 108.7(4)
N4A C3A C2A 112.7(2)
C4A C3A C2A 121.8(2)
C2B C3A C2A 20.5(3)
C3A C4A H4A1 109.5
C3A C4A H4A2 109.5
H4A1 C4A H4A2 109.5
C3A C4A H4A3 109.5
H4A1 C4A H4A3 109.5
H4A2 C4A H4A3 109.5
C3A N4A N5A 118.92(12)
C6A N5A N4A 118.45(11)
C6A N5A H5A 116.9(11)
N4A N5A H5A 124.6(11)
O6A C6A N6A 122.74(12)
O6A C6A N5A 120.37(12)
N6A C6A N5A 116.88(12)
C6A N6A H6D 118.3(11)
C6A N6A H6C 115.2(12)
H6D N6A H6C 122.8(16)
C16A C11A C12A 116.9(6)
C16A C11A C1A 122.0(6)
C12A C11A C1A 121.0(6)
C11A C12A C13A 123.3(7)
C11A C12A H12A 118.3
C13A C12A H12A 118.3
C14A C13A C12A 118.2(11)
C14A C13A H13A 120.9
C12A C13A H13A 120.9
C13A C14A C15A 117.9(12)
C13A C14A H14A 121.0
C15A C14A H14A 121.0
C16A C15A C14A 121.3(9)
C16A C15A H15A 119.4
C14A C15A H15A 119.4
C15A C16A C11A 122.3(8)
C15A C16A H16A 118.8
C11A C16A H16A 118.8
C2B C1B C11B 112.9(5)
C2B C1B H1B1 109.0
C11B C1B H1B1 109.0
C2B C1B H1B2 109.0
C11B C1B H1B2 109.0
H1B1 C1B H1B2 107.8
C3A C2B C1B 113.0(6)
C3A C2B H2B1 109.0
C1B C2B H2B1 109.0
C3A C2B H2B2 109.0
C1B C2B H2B2 109.0
H2B1 C2B H2B2 107.8
C12B C11B C16B 119.7(8)
C12B C11B C1B 118.5(9)
C16B C11B C1B 121.7(8)
C13B C12B C11B 115.7(13)
C13B C12B H12B 122.1
C11B C12B H12B 122.1
C14B C13B C12B 124(2)
C14B C13B H13B 117.8
C12B C13B H13B 117.8
C15B C14B C13B 122(2)
C15B C14B H14B 119.2
C13B C14B H14B 119.2
C14B C15B C16B 118.7(17)
C14B C15B H15B 120.6
C16B C15B H15B 120.6
C11B C16B C15B 119.8(10)
C11B C16B H16B 120.1
C15B C16B H16B 120.1

loop_
_geom_bond_atom_site_label_1
_geom_bond_atom_site_label_2
_geom_bond_site_symmetry_2
_geom_bond_distance
_geom_bond_publ_flag
C1 C11 . 1.5069(18) ?
C1 C2 . 1.5343(18) ?
C1 H1A . .9900 ?
C1 H1B . .9900 ?
C2 C3 . 1.5023(18) ?
C2 H2A . .9900 ?
C2 H2B . .9900 ?
C3 N4 . 1.2807(16) ?
C3 C4 . 1.5004(18) ?
C4 H4A . .9800 ?
C4 H4B . .9800 ?
C4 H4C . .9800 ?
N4 N5 . 1.3899(15) ?
N5 C6 . 1.3667(16) ?
N5 H5 . .872(17) ?
C6 O6 . 1.2426(16) ?
C6 N6 . 1.3414(17) ?
N6 H6A . .861(18) ?
N6 H6B . .874(17) ?
C11 C16 . 1.387(2) ?
C11 C12 . 1.388(2) ?
C12 C13 . 1.389(2) ?
C12 H12 . .9500 ?
C13 C14 . 1.379(2) ?
C13 H13 . .9500 ?
C14 C15 . 1.382(2) ?
C14 H14 . .9500 ?
C15 C16 . 1.392(2) ?
C15 H15 . .9500 ?
C16 H16 . .9500 ?
C1A C11A . 1.509(5) ?
C1A C2A . 1.532(5) ?
C1A H1A1 . .9900 ?
C1A H1A2 . .9900 ?
C2A C3A . 1.538(6) ?
C2A H2A1 . .9900 ?
C2A H2A2 . .9900 ?
C3A N4A . 1.2744(18) ?
C3A C4A . 1.482(2) ?
C3A C2B . 1.484(10) ?
C4A H4A1 . .9800 ?
C4A H4A2 . .9800 ?
C4A H4A3 . .9800 ?
N4A N5A . 1.3836(16) ?
N5A C6A . 1.3589(17) ?
N5A H5A . .877(17) ?
C6A O6A . 1.2442(16) ?
C6A N6A . 1.3413(17) ?
N6A H6D . .917(19) ?
N6A H6C . .88(2) ?
C11A C16A . 1.388(5) ?
C11A C12A . 1.388(5) ?
C12A C13A . 1.43(2) ?
C12A H12A . .9500 ?
C13A C14A . 1.41(2) ?
C13A H13A . .9500 ?
C14A C15A . 1.42(2) ?
C14A H14A . .9500 ?
C15A C16A . 1.383(8) ?
C15A H15A . .9500 ?
C16A H16A . .9500 ?
C1B C2B . 1.506(11) ?
C1B C11B . 1.535(8) ?
C1B H1B1 . .9900 ?
C1B H1B2 . .9900 ?
C2B H2B1 . .9900 ?
C2B H2B2 . .9900 ?
C11B C12B . 1.381(7) ?
C11B C16B . 1.381(8) ?
C12B C13B . 1.34(3) ?
C12B H12B . .9500 ?
C13B C14B . 1.33(3) ?
C13B H13B . .9500 ?
C14B C15B . 1.28(3) ?
C14B H14B . .9500 ?
C15B C16B . 1.391(9) ?
C15B H15B . .9500 ?
C16B H16B . .9500 ?

loop_
_geom_hbond_atom_site_label_D
_geom_hbond_atom_site_label_H
_geom_hbond_atom_site_label_A
_geom_hbond_site_symmetry_A
_geom_hbond_distance_DH
_geom_hbond_distance_HA
_geom_hbond_distance_DA
_geom_hbond_angle_DHA
N5 H5 O6A . .872(17) 2.153(17) 3.0163(14) 170.3(15)
N6 H6A O6 2_556 .861(18) 2.331(18) 3.0881(16) 146.9(15)
N6 H6B N4 2_546 .874(17) 2.262(17) 3.1273(17) 170.2(14)
N5A H5A O6 . .877(17) 2.089(18) 2.9492(15) 166.8(14)
N6A H6D O6A 3_676 .917(19) 2.01(2) 2.9265(16) 176.6(16)

loop_
_geom_torsion_atom_site_label_1
_geom_torsion_atom_site_label_2
_geom_torsion_atom_site_label_3
_geom_torsion_atom_site_label_4
_geom_torsion
C11 C1 C2 C3 -176.70(11)
C1 C2 C3 N4 -109.73(14)
C1 C2 C3 C4 69.69(16)
C4 C3 N4 N5 1.78(19)
C2 C3 N4 N5 -178.85(11)
C3 N4 N5 C6 165.49(12)
N4 N5 C6 O6 -173.10(12)
N4 N5 C6 N6 7.79(18)
C2 C1 C11 C16 95.70(15)
C2 C1 C11 C12 -83.43(16)
C16 C11 C12 C13 .6(2)
C1 C11 C12 C13 179.79(13)
C11 C12 C13 C14 -.6(2)
C12 C13 C14 C15 .3(2)
C13 C14 C15 C16 -.1(2)
C12 C11 C16 C15 -.4(2)
C1 C11 C16 C15 -179.60(13)
C14 C15 C16 C11 .2(2)
C11A C1A C2A C3A 175.1(4)
C1A C2A C3A N4A -99.4(3)
C1A C2A C3A C4A 85.9(4)
C1A C2A C3A C2B 31.2(14)
C4A C3A N4A N5A -.1(3)
C2B C3A N4A N5A 166.5(4)
C2A C3A N4A N5A -174.6(2)
C3A N4A N5A C6A -172.71(13)
N4A N5A C6A O6A 177.47(12)
N4A N5A C6A N6A -3.92(19)
C2A C1A C11A C16A 128.8(4)
C2A C1A C11A C12A -54.5(5)
C16A C11A C12A C13A 2.6(12)
C1A C11A C12A C13A -174.3(10)
C11A C12A C13A C14A 0(2)
C12A C13A C14A C15A -2(2)
C13A C14A C15A C16A 1.5(19)
C14A C15A C16A C11A .8(14)
C12A C11A C16A C15A -2.7(8)
C1A C11A C16A C15A 174.1(6)
N4A C3A C2B C1B -5.9(8)
C4A C3A C2B C1B 162.5(5)
C2A C3A C2B C1B -64.6(14)
C11B C1B C2B C3A 177.0(5)
C2B C1B C11B C12B -142.5(8)
C2B C1B C11B C16B 40.5(7)
C16B C11B C12B C13B -1(2)
C1B C11B C12B C13B -177.9(16)
C11B C12B C13B C14B 1(4)
C12B C13B C14B C15B 0(5)
C13B C14B C15B C16B -1(4)
C12B C11B C16B C15B .2(13)
C1B C11B C16B C15B 177.2(9)
C14B C15B C16B C11B 1(2)
